data_7247427
loop_
_publ_author_name
'Liu, Shujing'
'Zou, Chen'
'Wang, Hanjie'
'Chen, Sihuai'
'Yuan, Jun'
'Jia, Lihui'

_publ_section_title
;
 Synthesis, structures, and magnetic properties of butterfly-shaped
 hexanuclear [FeIII4LnIII2] single-molecule magnets
;
_journal_issue 42
_journal_name_full CrystEngComm
_journal_page_first 5893
_journal_page_last 5899
_journal_paper_doi 10.1039/D3CE00824J
_journal_volume 25
_journal_year 2023
_chemical_formula_moiety 'C30 H72 Fe4 N10 O28 Y2, 4(C H4 O)'
_chemical_formula_sum 'C34 H88 Fe4 N10 O32 Y2'
_chemical_formula_weight 1550.36
_space_group_crystal_system triclinic
_space_group_IT_number 2
_space_group_name_Hall '-P 1'
_space_group_name_H-M_alt 'P -1'
_atom_sites_solution_hydrogens mixed
_atom_sites_solution_primary dual
_audit_creation_date 2023-07-01
_audit_creation_method
;
Olex2 1.5
(compiled 2023.03.06 svn.rbb2c1857 for OlexSys, GUI svn.r6748)
;
_audit_update_record
;
2023-07-03 deposited with the CCDC.	2023-09-20 downloaded from the CCDC.
;
_cell_angle_alpha 79.542(3)
_cell_angle_beta 79.911(2)
_cell_angle_gamma 75.815(2)
_cell_formula_units_Z 1
_cell_length_a 10.8225(3)
_cell_length_b 11.1813(3)
_cell_length_c 12.9331(4)
_cell_measurement_reflns_used 22732
_cell_measurement_temperature 293
_cell_measurement_theta_max 73.9390
_cell_measurement_theta_min 4.1180
_cell_volume 1478.02(8)
_computing_cell_refinement 'CrysAlisPro 1.171.39.28b (Rigaku OD, 2015)'
_computing_data_collection 'CrysAlisPro 1.171.39.28b (Rigaku OD, 2015)'
_computing_data_reduction 'CrysAlisPro 1.171.39.28b (Rigaku OD, 2015)'
_computing_molecular_graphics 'Olex2 1.5 (Dolomanov et al., 2009)'
_computing_publication_material 'Olex2 1.5 (Dolomanov et al., 2009)'
_computing_structure_refinement 'SHELXL 2014/7 (Sheldrick, 2015)'
_computing_structure_solution 'SHELXT 2014/4 (Sheldrick, 2014)'
_diffrn_ambient_environment N~2~
_diffrn_ambient_temperature 293
_diffrn_detector 'CCD plate'
_diffrn_measured_fraction_theta_full 0.993
_diffrn_measured_fraction_theta_max 0.993
_diffrn_measurement_details
;
List of Runs (angles in degrees, time in seconds):

  # Type    Start    End  Width  t~exp~   \w     \q     \k     \f   Frames
#--------------------------------------------------------------------------
  1  \w     61.00  87.00   0.50    0.50    --   12.00  71.00 -73.36   52
  2  \w    -13.00  42.00   0.50    0.50    --   12.00  71.00 -73.36  110
  3  \w    -57.00  52.00   0.50    0.50    --   32.00 -51.00-110.05  218
  4  \w      6.00  58.00   0.50    0.50    --   40.00 -43.00 -25.16  104
  5  \w     57.00 110.00   0.50    0.50    --   44.00  72.00-135.75  106
  6  \w     17.00  45.00   0.50    0.50    --   44.00  72.00-135.75   56
  7  \w     22.00  50.00   0.50    0.50    --   48.00  70.00  36.86   56
  8  \w     32.00  78.00   0.50    0.50    --   52.00  75.00 119.06   92
  9  \w     29.00  58.00   0.50    0.50    --   56.00  73.00 -57.70   58
 10  \w     89.00 116.00   0.50    0.50    --   56.00  73.00 -57.70   54
 11  \w     29.00  54.00   0.50    0.50    --   56.00  73.00  77.91   50
 12  \w     36.00  62.00   0.50    0.50    --   64.00  75.00-169.98   52
 13  \w     41.00  67.00   0.50    0.50    --   68.00  73.00-121.00   52
 14  \w     40.00  67.00   0.50    0.50    --   68.00  74.00 -34.30   54
 15  \w     40.00  66.00   0.50    0.50    --   68.00  75.00 111.92   52
 16  \w     40.00  70.00   0.50    0.50    --   68.00  75.00  72.67   60
 17  \w     44.00  74.00   0.50    0.50    --   72.00  74.00  17.85   60
 18  \w     44.00  81.00   0.50    0.50    --   72.00  75.00-158.46   74
 19  \w     48.00  77.00   0.50    0.50    --   76.00  74.00 138.40   58
 20  \w    129.00 165.00   0.50    0.50    --   76.00  72.00-116.56   72
 21  \w     49.00  78.00   0.50    0.50    --   76.00  74.00 -63.70   58
 22  \w     49.00  79.00   0.50    0.50    --   76.00  72.00-116.56   60
 23  \w     48.00  74.00   0.50    0.50    --   76.00  74.00  35.07   52
 24  \w     48.00  77.00   0.50    0.50    --   76.00  74.00 -15.65   58
 25  \w     57.00  86.00   0.50    0.50    --   80.00  67.00 129.51   58
 26  \w     87.00 156.00   0.50    0.50    --   80.00  69.00 -76.26  138
 27  \w     54.00  82.00   0.50    0.50    --   80.00  69.00 -76.26   56
 28  \w     58.00  96.00   0.50    0.50    --   84.00  70.00 -25.78   76
 29  \w     59.00 132.00   0.50    0.50    --   84.00  68.00  55.54  146
 30  \w    101.00 169.00   0.50    0.50    --   84.00  65.00  73.29  136
 31  \w    115.00 172.00   0.50    0.50    --   84.00  74.00 160.97  114
 32  \w     60.00  87.00   0.50    0.50    --   84.00  65.00  73.29   54
 33  \w     56.00 109.00   0.50    0.50    --   84.00  74.00 160.97  106
 34  \w    102.00 150.00   0.50    0.50    --   84.00  70.00 -25.78   96
 35  \w      6.00 105.00   0.50    0.50    --   95.20 -82.00 -90.00  198
 36  \w     72.00 162.00   0.50    0.50    --   95.20  61.00-150.00  180
 37  \w     77.00 145.00   0.50    0.50    --   95.20  45.00 150.00  136
 38  \w      7.00 104.00   0.50    0.50    --   95.20 -82.00  90.00  194
 39  \w      8.00  95.00   0.50    0.50    --   95.20 -61.00 150.00  174
 40  \w      6.00 106.00   0.50    0.50    --   95.20 -61.00 -30.00  200
 41  \w     72.00 147.00   0.50    0.50    --   95.20  61.00-120.00  150
 42  \w     72.00 184.00   0.50    0.50    --   95.20  64.00   9.58  224
 43  \w     57.00 109.00   0.50    0.50    --   95.20 -82.00-120.00  104
 44  \w     75.00 136.00   0.50    0.50    --   95.20  61.00  90.00  122
 45  \w     30.00 113.00   0.50    0.50    --   95.20 -82.00 150.00  166
 46  \w    160.00 185.00   0.50    0.50    --   95.20  45.00-150.00   50
 47  \w    126.00 151.00   0.50    0.50    --   95.20  45.00-150.00   50
 48  \w      6.00 123.00   0.50    0.50    --   95.20 -82.00 -30.00  234
 49  \w     83.00 108.00   0.50    0.50    --   95.20  45.00-150.00   50
 50  \w    159.00 185.00   0.50    0.50    --   95.20  77.00-120.00   52
 51  \w     89.00 114.00   0.50    0.50    --   95.20  77.00-120.00   50
 52  \w     74.00 100.00   0.50    0.50    --   95.20  61.00   0.00   52
 53  \w    105.00 158.00   0.50    0.50    --   95.20  61.00   0.00  106
 54  \w    141.00 167.00   0.50    0.50    --   95.20  61.00 150.00   52
 55  \w     72.00 122.00   0.50    0.50    --   95.20  61.00 150.00  100
 56  \w     87.00 145.00   0.50    0.50    --   95.20  77.00 -90.00  116
;
_diffrn_measurement_device 'four-circle diffractometer'
_diffrn_measurement_device_type 'XtaLAB AFC12 (RINC): Kappa single'
_diffrn_measurement_method '\w scans'
_diffrn_orient_matrix_type 'CrysAlisPro convention (1999,Acta A55,543-557)'
_diffrn_orient_matrix_UB_11 -0.0350226000
_diffrn_orient_matrix_UB_12 0.0179247000
_diffrn_orient_matrix_UB_13 0.1177245000
_diffrn_orient_matrix_UB_21 0.1439984000
_diffrn_orient_matrix_UB_22 -0.0310320000
_diffrn_orient_matrix_UB_23 0.0120016000
_diffrn_orient_matrix_UB_31 0.0029248000
_diffrn_orient_matrix_UB_32 0.1390936000
_diffrn_orient_matrix_UB_33 -0.0308277000
_diffrn_radiation_monochromator graphite
_diffrn_radiation_probe x-ray
_diffrn_radiation_type 'Cu K\a'
_diffrn_radiation_wavelength 1.54178
_diffrn_reflns_av_R_equivalents 0.0669
_diffrn_reflns_av_unetI/netI 0.0359
_diffrn_reflns_Laue_measured_fraction_full 0.993
_diffrn_reflns_Laue_measured_fraction_max 0.993
_diffrn_reflns_limit_h_max 12
_diffrn_reflns_limit_h_min -12
_diffrn_reflns_limit_k_max 13
_diffrn_reflns_limit_k_min -12
_diffrn_reflns_limit_l_max 15
_diffrn_reflns_limit_l_min -15
_diffrn_reflns_number 31026
_diffrn_reflns_point_group_measured_fraction_full 0.993
_diffrn_reflns_point_group_measured_fraction_max 0.993
_diffrn_reflns_theta_full 66.596
_diffrn_reflns_theta_max 66.596
_diffrn_reflns_theta_min 5.012
_diffrn_source 'fine-focus sealed X-ray tube'
_diffrn_source_type 'Enhance (Cu) X-ray Source'
_exptl_absorpt_coefficient_mu 11.040
_exptl_absorpt_correction_T_max 1.00000
_exptl_absorpt_correction_T_min 0.19833
_exptl_absorpt_correction_type multi-scan
_exptl_absorpt_process_details
;
CrysAlisPro 1.171.39.28b (Rigaku Oxford Diffraction, 2015)
Empirical absorption correction using spherical harmonics,
 implemented in SCALE3 ABSPACK scaling algorithm.
;
_exptl_crystal_density_diffrn 1.742
_exptl_crystal_description block
_exptl_crystal_F_000 800
_refine_diff_density_max 3.054
_refine_diff_density_min -1.261
_refine_diff_density_rms 0.222
_refine_ls_extinction_method none
_refine_ls_goodness_of_fit_ref 1.179
_refine_ls_hydrogen_treatment constr
_refine_ls_matrix_type full
_refine_ls_number_parameters 365
_refine_ls_number_reflns 5192
_refine_ls_number_restraints 0
_refine_ls_restrained_S_all 1.179
_refine_ls_R_factor_all 0.0792
_refine_ls_R_factor_gt 0.0783
_refine_ls_shift/su_max 0.000
_refine_ls_shift/su_mean 0.000
_refine_ls_structure_factor_coef Fsqd
_refine_ls_weighting_details 'w=1/[\s^2^(Fo^2^)+58.2538P] where P=(Fo^2^+2Fc^2^)/3'
_refine_ls_weighting_scheme calc
_refine_ls_wR_factor_gt 0.2215
_refine_ls_wR_factor_ref 0.2218
_reflns_Friedel_coverage 0.000
_reflns_number_gt 5016
_reflns_number_total 5192
_reflns_threshold_expression 'I > 2\s(I)'
_cod_data_source_file d3ce00824j2.cif
_cod_data_source_block 20230629_l-32
_cod_depositor_comments 'Adding full bibliography for 7247426--7247427.cif.'
_cod_database_code 7247427
_shelx_shelxl_version_number 2014/7
_shelx_space_group_comment
;
The symmetry employed for this shelxl refinement is uniquely defined
by the following loop, which should always be used as a source of
symmetry information in preference to the above space-group names.
They are only intended as comments.
;
_olex2_refinement_description
;
1. Fixed Uiso
 At 1.2 times of:
  All C(H,H) groups
 At 1.5 times of:
  All C(H,H,H) groups, All O(H) groups, All O(H,H) groups
2.a Riding coordinates:
 O7(H7A,H7B), O9(H9), C4(H4A,H4B), C5(H5A,H5B), O15(H15)
2.b Secondary CH2 refined with riding coordinates:
 C1(H1A,H1B), C2(H2A,H2B), C6(H6A,H6B), C9(H9A,H9B), C10(H10A,H10B), C12(H12A,
 H12B), C13(H13A,H13B), C14(H14A,H14B), C15(H15A,H15B), C7(H7C,H7D)
2.c Tetrahedral OH refined with riding coordinates:
 O16(H16)
2.d Idealised Me refined as rotating group:
 C3(H3A,H3B,H3C), C8(H8A,H8B,H8C), C11(H11A,H11B,H11C), C16(H16A,H16B,H16C),
 C17(H17A,H17B,H17C)
;
_olex2_submission_special_instructions 'No special instructions were received'
_oxdiff_exptl_absorpt_empirical_details
;
Empirical correction (ABSPACK) includes:
- Absorption correction using spherical harmonics
- Frame scaling
;
_oxdiff_exptl_absorpt_empirical_full_max 6.323
_oxdiff_exptl_absorpt_empirical_full_min 0.341

loop_
_space_group_symop_operation_xyz
'x, y, z'
'-x, -y, -z'

loop_
_atom_site_label
_atom_site_type_symbol
_atom_site_fract_x
_atom_site_fract_y
_atom_site_fract_z
_atom_site_U_iso_or_equiv
_atom_site_adp_type
_atom_site_occupancy
_atom_site_site_symmetry_order
_atom_site_calc_flag
_atom_site_refinement_flags_posn
_atom_site_refinement_flags_adp
_atom_site_refinement_flags_occupancy
_atom_site_disorder_assembly
_atom_site_disorder_group
Y1 Y 0.55625(8) 0.35801(8) 0.10541(7) 0.0101(2) Uani 1 1 d . . . . .
Fe1 Fe 0.44056(15) 0.65843(14) 0.16090(12) 0.0093(4) Uani 1 1 d . . . . .
Fe2 Fe 0.18615(15) 0.79965(15) 0.29503(13) 0.0111(4) Uani 1 1 d . . . . .
O1 O 0.9605(7) 0.2857(8) 0.0337(7) 0.0231(18) Uani 1 1 d . . . . .
O2 O 0.7741(7) 0.2375(7) 0.0504(6) 0.0215(17) Uani 1 1 d . . . . .
O3 O 0.7824(8) 0.4171(8) 0.0795(7) 0.0257(19) Uani 1 1 d . . . . .
O4 O 0.6441(8) 0.2359(7) 0.2644(6) 0.0201(17) Uani 1 1 d . . . . .
O5 O 0.5792(7) 0.1322(7) 0.1675(6) 0.0161(16) Uani 1 1 d . . . . .
O6 O 0.6785(8) 0.0332(7) 0.3021(7) 0.0247(19) Uani 1 1 d . . . . .
O7 O 0.3629(7) 0.3246(7) 0.2116(6) 0.0151(15) Uani 1 1 d . . . . .
H7A H 0.3480 0.2561 0.2463 0.023 Uiso 1 1 d R U . . .
H7B H 0.2891 0.3733 0.2109 0.023 Uiso 1 1 d R U . . .
O8 O 0.5559(7) 0.5008(6) 0.2106(6) 0.0126(15) Uani 1 1 d . . . . .
O9 O 0.3919(7) 0.5489(6) 0.0724(5) 0.0119(14) Uani 1 1 d . . . . .
H9 H 0.3032 0.5380 0.0909 0.018 Uiso 1 1 d R U . . .
O10 O 0.4727(7) 0.2891(7) -0.0195(5) 0.0123(15) Uani 1 1 d . . . . .
O11 O 0.3126(7) 0.8202(6) 0.1645(6) 0.0118(14) Uani 1 1 d . . . . .
O12 O 0.2249(7) 0.9083(7) 0.3786(6) 0.0172(16) Uani 1 1 d . . . . .
O13 O 0.0565(7) 0.7297(7) 0.2571(6) 0.0166(16) Uani 1 1 d . . . . .
O14 O 0.3235(7) 0.6427(6) 0.2967(5) 0.0125(15) Uani 1 1 d . . . . .
N1 N 0.6344(9) 0.1309(8) 0.2462(7) 0.0166(19) Uani 1 1 d . . . . .
N2 N 0.8437(9) 0.3145(8) 0.0530(7) 0.0165(19) Uani 1 1 d . . . . .
N3 N 0.5911(8) 0.7330(8) 0.2065(7) 0.0139(18) Uani 1 1 d . . . . .
N4 N 0.1375(9) 0.6991(9) 0.4610(7) 0.0173(19) Uani 1 1 d . . . . .
N5 N 0.0784(8) 0.9694(8) 0.2021(7) 0.0119(18) Uani 1 1 d . . . . .
C1 C 0.6469(10) 0.5100(10) 0.2748(9) 0.018(2) Uani 1 1 d . . . . .
H1A H 0.7158 0.4358 0.2771 0.021 Uiso 1 1 calc R U . . .
H1B H 0.6055 0.5188 0.3467 0.021 Uiso 1 1 calc R U . . .
C2 C 0.7004(10) 0.6245(9) 0.2249(9) 0.015(2) Uani 1 1 d . . . . .
H2A H 0.7527 0.6418 0.2718 0.018 Uiso 1 1 calc R U . . .
H2B H 0.7541 0.6095 0.1582 0.018 Uiso 1 1 calc R U . . .
C3 C 0.5460(11) 0.7947(11) 0.3032(9) 0.019(2) Uani 1 1 d . . . . .
H3A H 0.5220 0.7351 0.3620 0.029 Uiso 1 1 calc R U . . .
H3B H 0.4731 0.8618 0.2912 0.029 Uiso 1 1 calc R U . . .
H3C H 0.6140 0.8270 0.3189 0.029 Uiso 1 1 calc R U . . .
C4 C 0.6245(10) 0.8234(10) 0.1138(9) 0.015(2) Uani 1 1 d . . . . .
H4A H 0.5595 0.9006 0.1137 0.018 Uiso 1 1 d R U . . .
H4B H 0.7066 0.8417 0.1177 0.018 Uiso 1 1 d R U . . .
C5 C 0.3681(10) 0.2314(10) -0.0113(8) 0.015(2) Uiso 1 1 d . . . . .
H5A H 0.2876 0.2922 -0.0005 0.018 Uiso 1 1 d R U . . .
H5B H 0.3706 0.1656 0.0491 0.018 Uiso 1 1 d R U . . .
C6 C 0.2882(10) 0.9290(9) 0.0872(9) 0.015(2) Uani 1 1 d . . . . .
H6A H 0.2616 0.9082 0.0262 0.018 Uiso 1 1 calc R U . . .
H6B H 0.3664 0.9597 0.0636 0.018 Uiso 1 1 calc R U . . .
C8 C -0.0094(10) 1.0596(10) 0.2672(9) 0.018(2) Uani 1 1 d . . . . .
H8A H 0.0392 1.0884 0.3092 0.027 Uiso 1 1 calc R U . . .
H8B H -0.0720 1.0197 0.3132 0.027 Uiso 1 1 calc R U . . .
H8C H -0.0523 1.1291 0.2216 0.027 Uiso 1 1 calc R U . . .
C9 C 0.0064(10) 0.9206(10) 0.1376(9) 0.018(2) Uani 1 1 d . . . . .
H9A H 0.0629 0.8915 0.0760 0.021 Uiso 1 1 calc R U . . .
H9B H -0.0640 0.9859 0.1133 0.021 Uiso 1 1 calc R U . . .
C10 C -0.0454(11) 0.8134(10) 0.2071(9) 0.017(2) Uani 1 1 d . . . . .
H10A H -0.1143 0.8454 0.2605 0.021 Uiso 1 1 calc R U . . .
H10B H -0.0795 0.7699 0.1641 0.021 Uiso 1 1 calc R U . . .
C11 C -0.0013(11) 0.7207(12) 0.4977(10) 0.025(3) Uani 1 1 d . . . . .
H11A H -0.0429 0.6915 0.4506 0.037 Uiso 1 1 calc R U . . .
H11B H -0.0357 0.8083 0.4986 0.037 Uiso 1 1 calc R U . . .
H11C H -0.0161 0.6764 0.5680 0.037 Uiso 1 1 calc R U . . .
C12 C 0.2025(12) 0.7500(10) 0.5282(9) 0.019(2) Uani 1 1 d . . . . .
H12A H 0.2929 0.7087 0.5232 0.023 Uiso 1 1 calc R U . . .
H12B H 0.1641 0.7362 0.6017 0.023 Uiso 1 1 calc R U . . .
C13 C 0.1882(11) 0.8897(11) 0.4898(9) 0.020(2) Uani 1 1 d . . . . .
H13A H 0.0997 0.9330 0.5073 0.023 Uiso 1 1 calc R U . . .
H13B H 0.2424 0.9227 0.5245 0.023 Uiso 1 1 calc R U . . .
C14 C 0.3240(11) 0.5483(10) 0.3889(9) 0.017(2) Uani 1 1 d . . . . .
H14A H 0.3866 0.5541 0.4320 0.020 Uiso 1 1 calc R U . . .
H14B H 0.3478 0.4662 0.3671 0.020 Uiso 1 1 calc R U . . .
C15 C 0.1922(11) 0.5669(11) 0.4523(9) 0.020(2) Uani 1 1 d . . . . .
H15A H 0.1359 0.5353 0.4186 0.025 Uiso 1 1 calc R U . . .
H15B H 0.1974 0.5199 0.5229 0.025 Uiso 1 1 calc R U . . .
O15 O 0.1526(7) 0.5123(7) 0.1890(7) 0.0211(17) Uani 1 1 d . . . . .
H15 H 0.1398 0.5878 0.1694 0.032 Uiso 1 1 d R U . . .
C16 C 0.0508(12) 0.4645(12) 0.1655(11) 0.028(3) Uani 1 1 d . . . . .
H16A H -0.0170 0.4679 0.2244 0.042 Uiso 1 1 calc R U . . .
H16B H 0.0833 0.3797 0.1531 0.042 Uiso 1 1 calc R U . . .
H16C H 0.0180 0.5140 0.1033 0.042 Uiso 1 1 calc R U . . .
O16 O 0.2957(8) 0.1312(8) 0.3485(6) 0.0248(18) Uani 1 1 d . . . . .
H16 H 0.3018 0.0604 0.3363 0.037 Uiso 1 1 calc R U . . .
C17 C 0.3611(15) 0.1257(14) 0.4368(11) 0.038(3) Uani 1 1 d . . . . .
H17A H 0.3002 0.1295 0.5004 0.056 Uiso 1 1 calc R U . . .
H17B H 0.4023 0.1948 0.4253 0.056 Uiso 1 1 calc R U . . .
H17C H 0.4247 0.0490 0.4440 0.056 Uiso 1 1 calc R U . . .
C7 C 0.1870(10) 1.0265(10) 0.1329(8) 0.013(2) Uiso 1 1 d . . . . .
H7C H 0.1520 1.0881 0.0763 0.016 Uiso 1 1 calc R U . . .
H7D H 0.2235 1.0681 0.1758 0.016 Uiso 1 1 calc R U . . .

loop_
_atom_site_aniso_label
_atom_site_aniso_U_11
_atom_site_aniso_U_22
_atom_site_aniso_U_33
_atom_site_aniso_U_23
_atom_site_aniso_U_13
_atom_site_aniso_U_12
Y1 0.0119(5) 0.0068(4) 0.0128(4) -0.0030(3) -0.0034(3) -0.0022(3)
Fe1 0.0085(8) 0.0072(8) 0.0140(8) -0.0037(6) -0.0032(6) -0.0022(6)
Fe2 0.0107(8) 0.0101(8) 0.0135(8) -0.0034(6) -0.0020(6) -0.0024(6)
O1 0.008(4) 0.030(5) 0.032(5) -0.011(4) -0.002(3) -0.001(3)
O2 0.015(4) 0.021(4) 0.029(4) -0.004(3) -0.001(3) -0.007(3)
O3 0.029(5) 0.020(4) 0.032(5) -0.014(4) -0.009(4) -0.001(4)
O4 0.033(5) 0.013(4) 0.018(4) -0.004(3) -0.006(3) -0.007(3)
O5 0.018(4) 0.012(4) 0.021(4) -0.007(3) -0.004(3) -0.004(3)
O6 0.028(5) 0.009(4) 0.036(5) 0.007(3) -0.018(4) -0.001(3)
O7 0.014(4) 0.012(4) 0.020(4) -0.001(3) 0.000(3) -0.005(3)
O8 0.014(4) 0.012(4) 0.017(4) -0.008(3) -0.006(3) -0.005(3)
O9 0.010(3) 0.013(4) 0.014(4) -0.002(3) -0.005(3) -0.002(3)
O10 0.014(4) 0.014(4) 0.012(3) -0.005(3) -0.003(3) -0.006(3)
O11 0.011(3) 0.008(3) 0.015(4) -0.002(3) -0.001(3) 0.000(3)
O12 0.022(4) 0.017(4) 0.014(4) -0.006(3) 0.000(3) -0.006(3)
O13 0.015(4) 0.016(4) 0.022(4) -0.002(3) -0.007(3) -0.005(3)
O14 0.012(4) 0.012(4) 0.011(3) -0.001(3) -0.002(3) 0.000(3)
N1 0.014(5) 0.016(5) 0.019(5) -0.002(4) -0.002(4) -0.003(4)
N2 0.015(5) 0.016(5) 0.020(5) -0.007(4) -0.009(4) 0.000(4)
N3 0.016(5) 0.011(4) 0.018(5) -0.003(4) -0.006(4) -0.006(4)
N4 0.023(5) 0.015(5) 0.017(5) -0.005(4) -0.003(4) -0.007(4)
N5 0.017(4) 0.007(4) 0.013(4) -0.005(3) -0.004(3) -0.003(3)
C1 0.009(5) 0.020(6) 0.028(6) -0.010(5) -0.010(4) -0.002(4)
C2 0.014(5) 0.011(5) 0.023(6) -0.011(4) -0.010(4) 0.000(4)
C3 0.024(6) 0.019(6) 0.021(6) -0.011(5) -0.006(5) -0.008(5)
C4 0.017(5) 0.010(5) 0.025(6) -0.005(4) -0.011(4) -0.006(4)
C6 0.013(5) 0.010(5) 0.019(5) -0.001(4) -0.003(4) 0.002(4)
C8 0.015(5) 0.015(6) 0.022(6) -0.005(4) 0.002(4) -0.002(4)
C9 0.015(5) 0.019(6) 0.020(6) -0.003(4) -0.007(4) -0.003(4)
C10 0.020(6) 0.011(5) 0.024(6) -0.001(4) -0.010(5) -0.005(4)
C11 0.017(6) 0.031(7) 0.027(6) -0.005(5) 0.002(5) -0.008(5)
C12 0.028(6) 0.017(6) 0.012(5) -0.005(4) -0.003(5) -0.002(5)
C13 0.024(6) 0.020(6) 0.015(5) -0.007(4) -0.003(5) -0.004(5)
C14 0.019(6) 0.008(5) 0.019(6) -0.001(4) -0.002(4) 0.003(4)
C15 0.022(6) 0.020(6) 0.021(6) -0.002(5) -0.002(5) -0.010(5)
O15 0.014(4) 0.017(4) 0.038(5) -0.010(3) -0.008(3) -0.007(3)
C16 0.025(7) 0.021(6) 0.046(8) -0.013(6) -0.010(6) -0.011(5)
O16 0.038(5) 0.017(4) 0.023(4) -0.002(3) -0.011(4) -0.011(4)
C17 0.049(9) 0.046(9) 0.029(7) 0.008(6) -0.017(6) -0.034(7)

loop_
_atom_type_symbol
_atom_type_description
_atom_type_scat_dispersion_real
_atom_type_scat_dispersion_imag
_atom_type_scat_source
C C 0.0181 0.0091 'International Tables Vol C Tables 4.2.6.8 and 6.1.1.4'
H H 0.0000 0.0000 'International Tables Vol C Tables 4.2.6.8 and 6.1.1.4'
Fe Fe -1.1336 3.1974 'International Tables Vol C Tables 4.2.6.8 and 6.1.1.4'
N N 0.0311 0.0180 'International Tables Vol C Tables 4.2.6.8 and 6.1.1.4'
O O 0.0492 0.0322 'International Tables Vol C Tables 4.2.6.8 and 6.1.1.4'
Y Y -0.2670 2.0244 'International Tables Vol C Tables 4.2.6.8 and 6.1.1.4'

loop_
_geom_angle_atom_site_label_1
_geom_angle_atom_site_label_2
_geom_angle_atom_site_label_3
_geom_angle
_geom_angle_site_symmetry_1
_geom_angle_site_symmetry_3
_geom_angle_publ_flag
Fe1 Y1 Fe1 111.62(4) . 2_665 ?
O2 Y1 Fe1 132.98(18) . . ?
O2 Y1 Fe1 75.81(19) . 2_665 ?
O2 Y1 O3 49.3(2) . . ?
O2 Y1 O5 67.8(3) . . ?
O2 Y1 N1 65.9(3) . . ?
O3 Y1 Fe1 83.74(17) . . ?
O3 Y1 Fe1 95.43(19) . 2_665 ?
O3 Y1 N1 93.8(3) . . ?
O4 Y1 Fe1 140.97(18) . 2_665 ?
O4 Y1 Fe1 106.18(17) . . ?
O4 Y1 O2 71.5(3) . . ?
O4 Y1 O3 79.1(3) . . ?
O4 Y1 O5 51.9(2) . . ?
O4 Y1 N1 26.0(2) . . ?
O5 Y1 Fe1 96.13(17) . 2_665 ?
O5 Y1 Fe1 148.03(18) . . ?
O5 Y1 O3 109.9(2) . . ?
O5 Y1 N1 25.9(2) . . ?
O7 Y1 Fe1 112.80(18) . 2_665 ?
O7 Y1 Fe1 83.18(18) . . ?
O7 Y1 O2 138.8(3) . . ?
O7 Y1 O3 151.6(3) . . ?
O7 Y1 O4 80.5(3) . . ?
O7 Y1 O5 71.2(2) . . ?
O7 Y1 O9 72.9(2) . . ?
O7 Y1 O9 134.1(2) . 2_665 ?
O7 Y1 N1 75.7(3) . . ?
O8 Y1 Fe1 32.82(18) . . ?
O8 Y1 Fe1 139.27(19) . 2_665 ?
O8 Y1 O2 112.9(3) . . ?
O8 Y1 O3 68.5(2) . . ?
O8 Y1 O4 74.8(2) . . ?
O8 Y1 O5 124.3(2) . . ?
O8 Y1 O7 87.1(3) . . ?
O8 Y1 O9 106.3(2) . 2_665 ?
O8 Y1 O9 67.6(2) . . ?
O8 Y1 O10 152.3(3) . . ?
O8 Y1 N1 100.1(3) . . ?
O9 Y1 Fe1 35.46(16) . . ?
O9 Y1 Fe1 85.84(17) 2_665 . ?
O9 Y1 Fe1 34.56(17) 2_665 2_665 ?
O9 Y1 Fe1 84.16(16) . 2_665 ?
O9 Y1 O2 147.3(3) . . ?
O9 Y1 O2 76.4(3) 2_665 . ?
O9 Y1 O3 108.7(2) . . ?
O9 Y1 O3 69.6(3) 2_665 . ?
O9 Y1 O4 134.4(2) . . ?
O9 Y1 O4 145.0(3) 2_665 . ?
O9 Y1 O5 125.8(2) 2_665 . ?
O9 Y1 O5 141.1(2) . . ?
O9 Y1 O9 72.5(3) 2_665 . ?
O9 Y1 N1 140.1(2) 2_665 . ?
O9 Y1 N1 146.7(2) . . ?
O10 Y1 Fe1 32.31(18) . 2_665 ?
O10 Y1 Fe1 119.95(18) . . ?
O10 Y1 O2 91.5(3) . . ?
O10 Y1 O3 126.0(3) . . ?
O10 Y1 O4 128.0(2) . . ?
O10 Y1 O5 76.1(2) . . ?
O10 Y1 O7 82.3(2) . . ?
O10 Y1 O9 84.7(2) . . ?
O10 Y1 O9 65.3(2) . 2_665 ?
O10 Y1 N1 102.0(3) . . ?
N1 Y1 Fe1 129.60(18) . . ?
N1 Y1 Fe1 118.71(18) . 2_665 ?
Y1 Fe1 Y1 68.38(4) . 2_665 ?
O8 Fe1 Y1 38.86(19) . . ?
O8 Fe1 Y1 103.4(2) . 2_665 ?
O8 Fe1 O9 82.3(3) . . ?
O8 Fe1 O11 160.1(3) . . ?
O8 Fe1 O14 89.9(3) . . ?
O8 Fe1 N3 80.5(3) . . ?
O9 Fe1 Y1 41.6(2) . 2_665 ?
O9 Fe1 Y1 44.3(2) . . ?
O9 Fe1 N3 148.8(3) . . ?
O10 Fe1 Y1 38.9(2) 2_665 2_665 ?
O10 Fe1 Y1 86.2(2) 2_665 . ?
O10 Fe1 O8 103.6(3) 2_665 . ?
O10 Fe1 O9 78.6(3) 2_665 . ?
O10 Fe1 O11 93.7(3) 2_665 . ?
O10 Fe1 O14 166.6(3) 2_665 . ?
O10 Fe1 N3 80.4(3) 2_665 . ?
O11 Fe1 Y1 96.3(2) . 2_665 ?
O11 Fe1 Y1 155.1(2) . . ?
O11 Fe1 O9 111.3(3) . . ?
O11 Fe1 N3 92.7(3) . . ?
O14 Fe1 Y1 138.7(2) . 2_665 ?
O14 Fe1 Y1 105.0(2) . . ?
O14 Fe1 O9 104.2(3) . . ?
O14 Fe1 O11 73.0(3) . . ?
O14 Fe1 N3 101.7(3) . . ?
N3 Fe1 Y1 118.9(2) . 2_665 ?
N3 Fe1 Y1 111.7(2) . . ?
O11 Fe2 O14 72.6(3) . . ?
O11 Fe2 N4 149.5(3) . . ?
O11 Fe2 N5 78.8(3) . . ?
O12 Fe2 O11 101.0(3) . . ?
O12 Fe2 O13 147.3(3) . . ?
O12 Fe2 O14 109.4(3) . . ?
O12 Fe2 N4 79.9(3) . . ?
O12 Fe2 N5 87.8(3) . . ?
O13 Fe2 O11 106.5(3) . . ?
O13 Fe2 O14 95.7(3) . . ?
O13 Fe2 N4 85.2(3) . . ?
O13 Fe2 N5 80.6(3) . . ?
O14 Fe2 N4 78.3(3) . . ?
O14 Fe2 N5 148.8(3) . . ?
N5 Fe2 N4 131.5(3) . . ?
N2 O2 Y1 101.7(6) . . ?
N2 O3 Y1 94.2(6) . . ?
N1 O4 Y1 95.9(6) . . ?
N1 O5 Y1 95.3(6) . . ?
Y1 O7 H7A 127.4 . . ?
Y1 O7 H7B 126.5 . . ?
H7A O7 H7B 104.5 . . ?
Fe1 O8 Y1 108.3(3) . . ?
C1 O8 Y1 132.0(6) . . ?
C1 O8 Fe1 115.9(6) . . ?
Y1 O9 Y1 107.5(3) 2_665 . ?
Y1 O9 H9 114.6 2_665 . ?
Y1 O9 H9 114.6 . . ?
Fe1 O9 Y1 103.8(3) . 2_665 ?
Fe1 O9 Y1 100.2(3) . . ?
Fe1 O9 H9 114.6 . . ?
Fe1 O10 Y1 108.7(3) 2_665 . ?
C5 O10 Y1 132.0(6) . . ?
C5 O10 Fe1 118.9(6) . 2_665 ?
Fe1 O11 Fe2 107.0(3) . . ?
C6 O11 Fe1 132.2(6) . . ?
C6 O11 Fe2 119.9(6) . . ?
C13 O12 Fe2 118.6(7) . . ?
C10 O13 Fe2 117.7(6) . . ?
Fe1 O14 Fe2 107.0(3) . . ?
C14 O14 Fe1 133.3(6) . . ?
C14 O14 Fe2 119.6(6) . . ?
O4 N1 Y1 58.0(5) . . ?
O5 N1 Y1 58.7(5) . . ?
O5 N1 O4 116.5(9) . . ?
O6 N1 Y1 174.5(7) . . ?
O6 N1 O4 121.2(9) . . ?
O6 N1 O5 122.2(9) . . ?
O1 N2 O2 121.1(9) . . ?
O1 N2 O3 124.0(9) . . ?
O3 N2 O2 114.8(9) . . ?
C2 N3 Fe1 106.1(6) . . ?
C3 N3 Fe1 112.6(6) . . ?
C3 N3 C2 110.5(8) . . ?
C4 N3 Fe1 104.7(6) . . ?
C4 N3 C2 112.1(8) . . ?
C4 N3 C3 110.7(8) . . ?
C11 N4 Fe2 113.1(7) . . ?
C11 N4 C12 110.6(9) . . ?
C11 N4 C15 111.1(9) . . ?
C12 N4 Fe2 104.1(7) . . ?
C15 N4 Fe2 104.2(7) . . ?
C15 N4 C12 113.5(9) . . ?
C8 N5 Fe2 114.7(6) . . ?
C8 N5 C9 111.1(8) . . ?
C8 N5 C7 111.3(8) . . ?
C9 N5 Fe2 104.6(6) . . ?
C9 N5 C7 111.8(8) . . ?
C7 N5 Fe2 102.9(6) . . ?
O8 C1 H1A 110.3 . . ?
O8 C1 H1B 110.3 . . ?
O8 C1 C2 107.2(9) . . ?
H1A C1 H1B 108.5 . . ?
C2 C1 H1A 110.3 . . ?
C2 C1 H1B 110.3 . . ?
N3 C2 C1 108.9(8) . . ?
N3 C2 H2A 109.9 . . ?
N3 C2 H2B 109.9 . . ?
C1 C2 H2A 109.9 . . ?
C1 C2 H2B 109.9 . . ?
H2A C2 H2B 108.3 . . ?
N3 C3 H3A 109.5 . . ?
N3 C3 H3B 109.5 . . ?
N3 C3 H3C 109.5 . . ?
H3A C3 H3B 109.5 . . ?
H3A C3 H3C 109.5 . . ?
H3B C3 H3C 109.5 . . ?
N3 C4 H4A 109.7 . . ?
N3 C4 H4B 109.9 . . ?
N3 C4 C5 109.3(8) . 2_665 ?
H4A C4 H4B 108.3 . . ?
C5 C4 H4A 109.7 2_665 . ?
C5 C4 H4B 109.9 2_665 . ?
O10 C5 C4 109.6(8) . 2_665 ?
O10 C5 H5A 109.8 . . ?
O10 C5 H5B 109.9 . . ?
C4 C5 H5A 109.6 2_665 . ?
C4 C5 H5B 109.7 2_665 . ?
H5A C5 H5B 108.2 . . ?
O11 C6 H6A 109.6 . . ?
O11 C6 H6B 109.6 . . ?
O11 C6 C7 110.2(9) . . ?
H6A C6 H6B 108.1 . . ?
C7 C6 H6A 109.6 . . ?
C7 C6 H6B 109.6 . . ?
N5 C8 H8A 109.5 . . ?
N5 C8 H8B 109.5 . . ?
N5 C8 H8C 109.5 . . ?
H8A C8 H8B 109.5 . . ?
H8A C8 H8C 109.5 . . ?
H8B C8 H8C 109.5 . . ?
N5 C9 H9A 110.1 . . ?
N5 C9 H9B 110.1 . . ?
N5 C9 C10 107.9(9) . . ?
H9A C9 H9B 108.4 . . ?
C10 C9 H9A 110.1 . . ?
C10 C9 H9B 110.1 . . ?
O13 C10 C9 109.0(9) . . ?
O13 C10 H10A 109.9 . . ?
O13 C10 H10B 109.9 . . ?
C9 C10 H10A 109.9 . . ?
C9 C10 H10B 109.9 . . ?
H10A C10 H10B 108.3 . . ?
N4 C11 H11A 109.5 . . ?
N4 C11 H11B 109.5 . . ?
N4 C11 H11C 109.5 . . ?
H11A C11 H11B 109.5 . . ?
H11A C11 H11C 109.5 . . ?
H11B C11 H11C 109.5 . . ?
N4 C12 H12A 110.0 . . ?
N4 C12 H12B 110.0 . . ?
N4 C12 C13 108.3(9) . . ?
H12A C12 H12B 108.4 . . ?
C13 C12 H12A 110.0 . . ?
C13 C12 H12B 110.0 . . ?
O12 C13 C12 108.9(9) . . ?
O12 C13 H13A 109.9 . . ?
O12 C13 H13B 109.9 . . ?
C12 C13 H13A 109.9 . . ?
C12 C13 H13B 109.9 . . ?
H13A C13 H13B 108.3 . . ?
O14 C14 H14A 109.8 . . ?
O14 C14 H14B 109.8 . . ?
O14 C14 C15 109.2(8) . . ?
H14A C14 H14B 108.3 . . ?
C15 C14 H14A 109.8 . . ?
C15 C14 H14B 109.8 . . ?
N4 C15 C14 111.5(9) . . ?
N4 C15 H15A 109.3 . . ?
N4 C15 H15B 109.3 . . ?
C14 C15 H15A 109.3 . . ?
C14 C15 H15B 109.3 . . ?
H15A C15 H15B 108.0 . . ?
C16 O15 H15 109.7 . . ?
O15 C16 H16A 109.5 . . ?
O15 C16 H16B 109.5 . . ?
O15 C16 H16C 109.5 . . ?
H16A C16 H16B 109.5 . . ?
H16A C16 H16C 109.5 . . ?
H16B C16 H16C 109.5 . . ?
C17 O16 H16 109.5 . . ?
O16 C17 H17A 109.5 . . ?
O16 C17 H17B 109.5 . . ?
O16 C17 H17C 109.5 . . ?
H17A C17 H17B 109.5 . . ?
H17A C17 H17C 109.5 . . ?
H17B C17 H17C 109.5 . . ?
N5 C7 H7C 109.5 . . ?
N5 C7 H7D 109.5 . . ?
C6 C7 N5 110.5(8) . . ?
C6 C7 H7C 109.5 . . ?
C6 C7 H7D 109.5 . . ?
H7C C7 H7D 108.1 . . ?

loop_
_geom_bond_atom_site_label_1
_geom_bond_atom_site_label_2
_geom_bond_distance
_geom_bond_site_symmetry_2
_geom_bond_publ_flag
Y1 Fe1 3.4445(17) . ?
Y1 Fe1 3.4760(18) 2_665 ?
Y1 O2 2.467(8) . ?
Y1 O3 2.640(9) . ?
Y1 O4 2.455(8) . ?
Y1 O5 2.471(7) . ?
Y1 O7 2.365(7) . ?
Y1 O8 2.276(7) . ?
Y1 O9 2.445(7) . ?
Y1 O9 2.378(7) 2_665 ?
Y1 O10 2.307(7) . ?
Y1 N1 2.879(9) . ?
Fe1 Y1 3.4759(18) 2_665 ?
Fe1 O8 1.967(7) . ?
Fe1 O9 2.030(7) . ?
Fe1 O10 1.962(7) 2_665 ?
Fe1 O11 1.993(7) . ?
Fe1 O14 1.985(7) . ?
Fe1 N3 2.209(9) . ?
Fe2 O11 1.995(7) . ?
Fe2 O12 1.924(7) . ?
Fe2 O13 1.935(7) . ?
Fe2 O14 2.003(7) . ?
Fe2 N4 2.274(9) . ?
Fe2 N5 2.233(9) . ?
O1 N2 1.218(12) . ?
O2 N2 1.283(12) . ?
O3 N2 1.251(12) . ?
O4 N1 1.270(12) . ?
O5 N1 1.264(12) . ?
O6 N1 1.235(12) . ?
O7 H7A 0.8503 . ?
O7 H7B 0.8501 . ?
O8 C1 1.428(12) . ?
O9 Y1 2.377(7) 2_665 ?
O9 H9 0.9797 . ?
O10 Fe1 1.962(7) 2_665 ?
O10 C5 1.414(12) . ?
O11 C6 1.429(12) . ?
O12 C13 1.415(13) . ?
O13 C10 1.425(13) . ?
O14 C14 1.441(12) . ?
N3 C2 1.489(13) . ?
N3 C3 1.488(13) . ?
N3 C4 1.475(14) . ?
N4 C11 1.467(14) . ?
N4 C12 1.471(14) . ?
N4 C15 1.468(14) . ?
N5 C8 1.478(13) . ?
N5 C9 1.485(13) . ?
N5 C7 1.543(13) . ?
C1 H1A 0.9700 . ?
C1 H1B 0.9700 . ?
C1 C2 1.524(15) . ?
C2 H2A 0.9700 . ?
C2 H2B 0.9700 . ?
C3 H3A 0.9600 . ?
C3 H3B 0.9600 . ?
C3 H3C 0.9600 . ?
C4 H4A 0.9702 . ?
C4 H4B 0.9698 . ?
C4 C5 1.541(14) 2_665 ?
C5 C4 1.541(14) 2_665 ?
C5 H5A 0.9701 . ?
C5 H5B 0.9700 . ?
C6 H6A 0.9700 . ?
C6 H6B 0.9700 . ?
C6 C7 1.469(14) . ?
C8 H8A 0.9600 . ?
C8 H8B 0.9600 . ?
C8 H8C 0.9600 . ?
C9 H9A 0.9700 . ?
C9 H9B 0.9700 . ?
C9 C10 1.524(15) . ?
C10 H10A 0.9700 . ?
C10 H10B 0.9700 . ?
C11 H11A 0.9600 . ?
C11 H11B 0.9600 . ?
C11 H11C 0.9600 . ?
C12 H12A 0.9700 . ?
C12 H12B 0.9700 . ?
C12 C13 1.529(15) . ?
C13 H13A 0.9700 . ?
C13 H13B 0.9700 . ?
C14 H14A 0.9700 . ?
C14 H14B 0.9700 . ?
C14 C15 1.503(15) . ?
C15 H15A 0.9700 . ?
C15 H15B 0.9700 . ?
O15 H15 0.8200 . ?
O15 C16 1.434(13) . ?
C16 H16A 0.9600 . ?
C16 H16B 0.9600 . ?
C16 H16C 0.9600 . ?
O16 H16 0.8200 . ?
O16 C17 1.430(15) . ?
C17 H17A 0.9600 . ?
C17 H17B 0.9600 . ?
C17 H17C 0.9600 . ?
C7 H7C 0.9700 . ?
C7 H7D 0.9700 . ?

loop_
_geom_torsion_atom_site_label_1
_geom_torsion_atom_site_label_2
_geom_torsion_atom_site_label_3
_geom_torsion_atom_site_label_4
_geom_torsion
_geom_torsion_site_symmetry_1
_geom_torsion_site_symmetry_2
_geom_torsion_site_symmetry_3
_geom_torsion_site_symmetry_4
_geom_torsion_publ_flag
Y1 O2 N2 O1 177.4(8) . . . . ?
Y1 O2 N2 O3 -0.6(10) . . . . ?
Y1 O3 N2 O1 -177.4(9) . . . . ?
Y1 O3 N2 O2 0.5(9) . . . . ?
Y1 O4 N1 O5 -5.4(9) . . . . ?
Y1 O4 N1 O6 173.6(9) . . . . ?
Y1 O5 N1 O4 5.4(9) . . . . ?
Y1 O5 N1 O6 -173.7(9) . . . . ?
Y1 O8 C1 C2 113.2(8) . . . . ?
Y1 O10 C5 C4 -166.3(6) . . . 2_665 ?
Fe1 O8 C1 C2 -42.0(10) . . . . ?
Fe1 O10 C5 C4 21.7(10) 2_665 . . 2_665 ?
Fe1 O11 C6 C7 -176.4(6) . . . . ?
Fe1 O14 C14 C15 -162.7(7) . . . . ?
Fe1 N3 C2 C1 -36.0(9) . . . . ?
Fe1 N3 C4 C5 -41.9(9) . . . 2_665 ?
Fe2 O11 C6 C7 16.0(11) . . . . ?
Fe2 O12 C13 C12 35.2(11) . . . . ?
Fe2 O13 C10 C9 33.6(11) . . . . ?
Fe2 O14 C14 C15 20.2(11) . . . . ?
Fe2 N4 C12 C13 39.5(10) . . . . ?
Fe2 N4 C15 C14 43.0(10) . . . . ?
Fe2 N5 C9 C10 40.6(9) . . . . ?
Fe2 N5 C7 C6 44.2(9) . . . . ?
O8 C1 C2 N3 50.8(11) . . . . ?
O11 C6 C7 N5 -41.2(11) . . . . ?
O14 C14 C15 N4 -43.3(12) . . . . ?
N4 C12 C13 O12 -49.9(12) . . . . ?
N5 C9 C10 O13 -49.4(11) . . . . ?
C2 N3 C4 C5 72.6(10) . . . 2_665 ?
C3 N3 C2 C1 86.4(10) . . . . ?
C3 N3 C4 C5 -163.5(8) . . . 2_665 ?
C4 N3 C2 C1 -149.6(8) . . . . ?
C8 N5 C9 C10 -83.7(10) . . . . ?
C8 N5 C7 C6 167.5(9) . . . . ?
C9 N5 C7 C6 -67.5(11) . . . . ?
C11 N4 C12 C13 -82.3(11) . . . . ?
C11 N4 C15 C14 165.1(9) . . . . ?
C12 N4 C15 C14 -69.6(12) . . . . ?
C15 N4 C12 C13 152.1(9) . . . . ?
C7 N5 C9 C10 151.2(8) . . . . ?
